data_1502098
loop_
_publ_author_name
'Kadarkaraisamy, Mariappan'
'Thammavongkeo, Soudsakhone'
'Basa, Prem N.'
'Caple, Gerald'
'Sykes, Andrew G.'

_publ_section_title
;
 Substitution of thiophene oligomers with macrocyclic end caps and the
 colorimetric detection of Hg(II).
;
_journal_issue 9
_journal_name_full 'Organic letters'
_journal_page_first 2364
_journal_page_last 2367
_journal_paper_doi 10.1021/ol200442k
_journal_volume 13
_journal_year 2011
_chemical_formula_moiety 'C52 H50 O12 S2'
_chemical_formula_sum 'C52 H50 O12 S2'
_chemical_formula_weight 931.06
_chemical_name_common CE-Bithiophene-Dimer
_chemical_name_systematic
;
 ?
;
_space_group_IT_number 14
_symmetry_cell_setting monoclinic
_symmetry_space_group_name_Hall '-P 2ybc'
_symmetry_space_group_name_H-M 'P 1 21/c 1'
_atom_sites_solution_hydrogens geom
_atom_sites_solution_primary direct
_atom_sites_solution_secondary difmap
_audit_creation_method SHELXL-97
_cell_angle_alpha 90.00
_cell_angle_beta 110.179(4)
_cell_angle_gamma 90.00
_cell_formula_units_Z 2
_cell_length_a 13.554(4)
_cell_length_b 11.791(3)
_cell_length_c 14.702(4)
_cell_measurement_reflns_used 5371
_cell_measurement_temperature 100(2)
_cell_measurement_theta_max 25.23
_cell_measurement_theta_min 2.27
_cell_volume 2205.4(10)
_computing_cell_refinement 'Bruker SAINT (Bruker, 2006)'
_computing_data_collection 'Bruker APEXII (Bruker, 2006)'
_computing_data_reduction 'Bruker SAINT (Bruker, 2006)'
_computing_molecular_graphics 'Ortep-3(Farrugia, 1997)'
_computing_publication_material 'WinGX(Farrugia, 1999)'
_computing_structure_refinement 'SHELXL-97 (Sheldrick, 1997a)'
_computing_structure_solution SIR92
_diffrn_ambient_temperature 100(2)
_diffrn_measured_fraction_theta_full 1.000
_diffrn_measured_fraction_theta_max 1.000
_diffrn_measurement_device_type 'CCD area detector'
_diffrn_measurement_method 'phi and omega scans'
_diffrn_radiation_monochromator graphite
_diffrn_radiation_source 'fine-focus sealed tube'
_diffrn_radiation_type MoK\a
_diffrn_radiation_wavelength 0.71073
_diffrn_reflns_av_R_equivalents 0.0716
_diffrn_reflns_av_sigmaI/netI 0.0517
_diffrn_reflns_limit_h_max 16
_diffrn_reflns_limit_h_min -16
_diffrn_reflns_limit_k_max 14
_diffrn_reflns_limit_k_min -14
_diffrn_reflns_limit_l_max 17
_diffrn_reflns_limit_l_min -17
_diffrn_reflns_number 21043
_diffrn_reflns_theta_full 25.00
_diffrn_reflns_theta_max 25.00
_diffrn_reflns_theta_min 2.27
_diffrn_standards_decay_% 0
_diffrn_standards_interval_count 0
_diffrn_standards_interval_time 0
_diffrn_standards_number 0
_exptl_absorpt_coefficient_mu 0.189
_exptl_absorpt_correction_T_max 0.9906
_exptl_absorpt_correction_T_min 0.9632
_exptl_absorpt_correction_type multi-scan
_exptl_absorpt_process_details SADABS
_exptl_crystal_colour yellow
_exptl_crystal_density_diffrn 1.402
_exptl_crystal_density_method 'not measured'
_exptl_crystal_description plate
_exptl_crystal_F_000 980
_exptl_crystal_size_max 0.20
_exptl_crystal_size_mid 0.20
_exptl_crystal_size_min 0.05
_refine_diff_density_max 0.791
_refine_diff_density_min -0.377
_refine_diff_density_rms 0.063
_refine_ls_extinction_method none
_refine_ls_goodness_of_fit_ref 1.034
_refine_ls_hydrogen_treatment constr
_refine_ls_matrix_type full
_refine_ls_number_parameters 298
_refine_ls_number_reflns 3876
_refine_ls_number_restraints 0
_refine_ls_restrained_S_all 1.034
_refine_ls_R_factor_all 0.0883
_refine_ls_R_factor_gt 0.0526
_refine_ls_shift/su_max 0.001
_refine_ls_shift/su_mean 0.000
_refine_ls_structure_factor_coef Fsqd
_refine_ls_weighting_details 'calc w=1/[\s^2^(Fo^2^)+(0.0597P)^2^+2.1869P] where P=(Fo^2^+2Fc^2^)/3'
_refine_ls_weighting_scheme calc
_refine_ls_wR_factor_gt 0.1245
_refine_ls_wR_factor_ref 0.1427
_reflns_number_gt 2620
_reflns_number_total 3876
_reflns_threshold_expression >2sigma(I)
_cod_data_source_file ol200442k_si_001.cif
_cod_data_source_block 08050
_cod_depositor_comments
;
The following automatic conversions were performed:

'_symmetry_cell_setting' value 'Monoclinic' changed to 'monoclinic'
according to /home/saulius/struct/CIF-dictionaries/cif_core.dic
dictionary named 'cif_core.dic' version 2.4.1 from 2010-06-29.

Automatic conversion script
Id: cif_fix_values 1715 2011-07-08 13:25:40Z adriana 
;
_cod_original_cell_volume 2205.3(11)
_cod_original_sg_symbol_H-M 'P 21/c'
_cod_database_code 1502098

loop_
_symmetry_equiv_pos_as_xyz
'x, y, z'
'-x, y+1/2, -z+1/2'
'-x, -y, -z'
'x, -y-1/2, z-1/2'

loop_
_atom_site_label
_atom_site_type_symbol
_atom_site_fract_x
_atom_site_fract_y
_atom_site_fract_z
_atom_site_U_iso_or_equiv
_atom_site_adp_type
_atom_site_occupancy
_atom_site_symmetry_multiplicity
_atom_site_calc_flag
_atom_site_refinement_flags
C1 C 0.7488(2) 0.1300(3) 1.2305(2) 0.0269(7) Uani 1 1 d .
C2 C 0.7580(3) 0.2327(3) 1.2789(2) 0.0308(8) Uani 1 1 d .
H2 H 0.7853 0.2344 1.3477 0.037 Uiso 1 1 calc R
C3 C 0.7278(3) 0.3324(3) 1.2274(2) 0.0351(8) Uani 1 1 d .
H3 H 0.7357 0.4023 1.2613 0.042 Uiso 1 1 calc R
C4 C 0.6865(3) 0.3319(3) 1.1277(3) 0.0351(8) Uani 1 1 d .
H4 H 0.6675 0.4009 1.0927 0.042 Uiso 1 1 calc R
C5 C 0.6729(2) 0.2282(3) 1.0786(2) 0.0266(7) Uani 1 1 d .
C6 C 0.6193(2) 0.2286(3) 0.9717(2) 0.0287(8) Uani 1 1 d .
C7 C 0.5827(2) 0.1180(3) 0.9237(2) 0.0246(7) Uani 1 1 d .
C8 C 0.5158(2) 0.1177(3) 0.8270(2) 0.0297(8) Uani 1 1 d .
H8 H 0.4930 0.1873 0.7939 0.036 Uiso 1 1 calc R
C9 C 0.4833(3) 0.0169(3) 0.7804(2) 0.0312(8) Uani 1 1 d .
H9 H 0.4387 0.0168 0.7143 0.037 Uiso 1 1 calc R
C10 C 0.5147(2) -0.0848(3) 0.8281(2) 0.0298(8) Uani 1 1 d .
H10 H 0.4922 -0.1542 0.7947 0.036 Uiso 1 1 calc R
C11 C 0.5789(2) -0.0859(3) 0.9248(2) 0.0255(7) Uani 1 1 d .
C12 C 0.6148(2) 0.0171(3) 0.9738(2) 0.0217(7) Uani 1 1 d .
C13 C 0.6946(2) 0.0148(3) 1.0753(2) 0.0217(7) Uani 1 1 d .
H13 H 0.6743 -0.0455 1.1133 0.026 Uiso 1 1 calc R
C14 C 0.7033(2) 0.1272(3) 1.1282(2) 0.0231(7) Uani 1 1 d .
C15 C 0.8307(3) 0.0274(3) 1.3787(2) 0.0356(8) Uani 1 1 d .
H15A H 0.7786 0.0434 1.4105 0.043 Uiso 1 1 calc R
H15B H 0.8859 0.0866 1.3985 0.043 Uiso 1 1 calc R
C16 C 0.8786(3) -0.0872(3) 1.4083(2) 0.0372(9) Uani 1 1 d .
H16A H 0.8926 -0.0992 1.4783 0.045 Uiso 1 1 calc R
H16B H 0.8295 -0.1468 1.3718 0.045 Uiso 1 1 calc R
C17 C 1.0264(3) -0.2001(3) 1.4114(3) 0.0405(9) Uani 1 1 d .
H17A H 0.9997 -0.2420 1.4566 0.049 Uiso 1 1 calc R
H17B H 1.1026 -0.1871 1.4446 0.049 Uiso 1 1 calc R
C18 C 1.0104(3) -0.2705(3) 1.3231(2) 0.0345(8) Uani 1 1 d .
H18A H 1.0342 -0.2283 1.2763 0.041 Uiso 1 1 calc R
H18B H 1.0519 -0.3413 1.3408 0.041 Uiso 1 1 calc R
C19 C 0.8747(3) -0.3539(3) 1.1912(3) 0.0470(10) Uani 1 1 d .
H19A H 0.8963 -0.4345 1.2012 0.056 Uiso 1 1 calc R
H19B H 0.9091 -0.3182 1.1490 0.056 Uiso 1 1 calc R
C20 C 0.7558(3) -0.3442(3) 1.1462(3) 0.0467(10) Uani 1 1 d .
H20A H 0.7218 -0.3836 1.1871 0.056 Uiso 1 1 calc R
H20B H 0.7344 -0.2635 1.1406 0.056 Uiso 1 1 calc R
C21 C 0.6185(3) -0.3830(3) 1.0011(3) 0.0424(9) Uani 1 1 d .
H21A H 0.5804 -0.3699 1.0468 0.051 Uiso 1 1 calc R
H21B H 0.5922 -0.4549 0.9665 0.051 Uiso 1 1 calc R
C22 C 0.5940(3) -0.2883(3) 0.9292(3) 0.0355(9) Uani 1 1 d .
H22A H 0.6396 -0.2937 0.8894 0.043 Uiso 1 1 calc R
H22B H 0.5199 -0.2938 0.8855 0.043 Uiso 1 1 calc R
C23 C 0.8014(2) -0.0137(2) 1.0700(2) 0.0210(7) Uani 1 1 d .
C24 C 0.8839(2) -0.0679(3) 1.1345(2) 0.0256(7) Uani 1 1 d .
H24 H 0.8807 -0.1034 1.1915 0.031 Uiso 1 1 calc R
C25 C 0.9756(2) -0.0665(3) 1.1088(2) 0.0261(7) Uani 1 1 d .
H25 H 1.0400 -0.1011 1.1469 0.031 Uiso 1 1 calc R
C26 C 0.9625(2) -0.0107(3) 1.0244(2) 0.0213(7) Uani 1 1 d .
O1 O 0.6034(2) 0.3170(2) 0.92529(17) 0.0392(6) Uani 1 1 d .
O2 O 0.78019(16) 0.02824(18) 1.27510(15) 0.0289(5) Uani 1 1 d .
O3 O 0.97409(19) -0.0937(2) 1.38874(17) 0.0393(6) Uani 1 1 d .
O4 O 0.90207(18) -0.2966(2) 1.28087(17) 0.0396(6) Uani 1 1 d .
O5 O 0.7255(2) -0.3946(2) 1.05389(18) 0.0481(7) Uani 1 1 d .
O6 O 0.61089(16) -0.18222(18) 0.97916(15) 0.0286(5) Uani 1 1 d .
S1 S 0.83493(6) 0.03812(7) 0.97420(5) 0.0244(2) Uani 1 1 d .

loop_
_atom_site_aniso_label
_atom_site_aniso_U_11
_atom_site_aniso_U_22
_atom_site_aniso_U_33
_atom_site_aniso_U_23
_atom_site_aniso_U_13
_atom_site_aniso_U_12
C1 0.0204(16) 0.0339(19) 0.0278(18) -0.0036(15) 0.0100(14) -0.0015(14)
C2 0.0294(18) 0.035(2) 0.0258(18) -0.0090(16) 0.0072(15) -0.0020(15)
C3 0.035(2) 0.031(2) 0.035(2) -0.0141(17) 0.0081(16) -0.0034(16)
C4 0.038(2) 0.0242(19) 0.042(2) -0.0003(16) 0.0129(17) 0.0009(16)
C5 0.0240(17) 0.0279(18) 0.0296(18) -0.0052(15) 0.0116(14) -0.0030(14)
C6 0.0277(18) 0.0297(19) 0.0312(19) 0.0037(16) 0.0132(15) 0.0008(14)
C7 0.0245(17) 0.0265(18) 0.0249(17) 0.0002(14) 0.0114(14) -0.0022(14)
C8 0.0306(18) 0.0328(19) 0.0242(17) 0.0088(15) 0.0076(15) 0.0016(15)
C9 0.0295(18) 0.038(2) 0.0215(17) 0.0018(15) 0.0023(14) -0.0030(15)
C10 0.0274(18) 0.0295(19) 0.0293(18) -0.0058(15) 0.0056(15) -0.0037(14)
C11 0.0225(16) 0.0264(18) 0.0278(18) 0.0011(14) 0.0088(14) -0.0017(14)
C12 0.0169(15) 0.0256(17) 0.0236(16) -0.0004(13) 0.0083(13) -0.0007(13)
C13 0.0219(16) 0.0228(17) 0.0206(16) -0.0009(13) 0.0075(13) -0.0024(13)
C14 0.0168(15) 0.0257(17) 0.0262(17) -0.0017(14) 0.0068(13) -0.0028(13)
C15 0.039(2) 0.044(2) 0.0208(18) -0.0070(16) 0.0074(15) 0.0017(17)
C16 0.041(2) 0.045(2) 0.0245(18) 0.0026(16) 0.0095(16) -0.0003(17)
C17 0.048(2) 0.034(2) 0.033(2) 0.0015(17) 0.0050(17) 0.0088(17)
C18 0.033(2) 0.034(2) 0.033(2) 0.0069(16) 0.0075(16) 0.0064(16)
C19 0.061(3) 0.038(2) 0.036(2) 0.0015(18) 0.0089(19) -0.0003(19)
C20 0.049(2) 0.044(2) 0.043(2) -0.0033(19) 0.0092(19) -0.0035(19)
C21 0.049(2) 0.030(2) 0.044(2) -0.0026(17) 0.0103(19) 0.0051(17)
C22 0.037(2) 0.030(2) 0.035(2) -0.0055(16) 0.0059(16) 0.0021(16)
C23 0.0233(16) 0.0201(16) 0.0189(16) -0.0040(13) 0.0063(13) -0.0044(13)
C24 0.0299(18) 0.0229(17) 0.0254(17) 0.0040(14) 0.0113(14) 0.0034(14)
C25 0.0237(17) 0.0289(18) 0.0244(17) 0.0041(14) 0.0065(14) 0.0051(14)
C26 0.0197(16) 0.0218(17) 0.0209(16) -0.0013(13) 0.0053(13) 0.0010(12)
O1 0.0536(16) 0.0263(14) 0.0350(14) 0.0036(11) 0.0118(12) -0.0013(12)
O2 0.0319(12) 0.0294(13) 0.0221(12) -0.0019(10) 0.0050(10) 0.0023(10)
O3 0.0450(15) 0.0336(14) 0.0411(15) 0.0019(11) 0.0172(12) 0.0053(11)
O4 0.0363(14) 0.0420(15) 0.0326(14) -0.0005(12) 0.0016(11) -0.0012(11)
O5 0.0510(17) 0.0510(17) 0.0378(15) -0.0043(13) 0.0094(13) 0.0097(13)
O6 0.0318(13) 0.0228(12) 0.0259(12) -0.0017(10) 0.0032(10) -0.0013(10)
S1 0.0205(4) 0.0324(5) 0.0196(4) 0.0046(4) 0.0059(3) 0.0026(3)

loop_
_atom_type_symbol
_atom_type_description
_atom_type_scat_dispersion_real
_atom_type_scat_dispersion_imag
_atom_type_scat_source
C C 0.0033 0.0016 'International Tables Vol C Tables 4.2.6.8 and 6.1.1.4'
H H 0.0000 0.0000 'International Tables Vol C Tables 4.2.6.8 and 6.1.1.4'
O O 0.0106 0.0060 'International Tables Vol C Tables 4.2.6.8 and 6.1.1.4'
S S 0.1246 0.1234 'International Tables Vol C Tables 4.2.6.8 and 6.1.1.4'

loop_
_geom_angle_atom_site_label_1
_geom_angle_atom_site_label_2
_geom_angle_atom_site_label_3
_geom_angle
_geom_angle_site_symmetry_1
_geom_angle_site_symmetry_3
O2 C1 C2 124.3(3) . .
O2 C1 C14 116.1(3) . .
C2 C1 C14 119.6(3) . .
C3 C2 C1 120.3(3) . .
C3 C2 H2 119.8 . .
C1 C2 H2 119.8 . .
C4 C3 C2 121.0(3) . .
C4 C3 H3 119.5 . .
C2 C3 H3 119.5 . .
C3 C4 C5 119.0(3) . .
C3 C4 H4 120.5 . .
C5 C4 H4 120.5 . .
C14 C5 C4 121.2(3) . .
C14 C5 C6 120.5(3) . .
C4 C5 C6 118.1(3) . .
O1 C6 C7 121.1(3) . .
O1 C6 C5 121.3(3) . .
C7 C6 C5 117.5(3) . .
C12 C7 C8 120.9(3) . .
C12 C7 C6 120.5(3) . .
C8 C7 C6 118.6(3) . .
C9 C8 C7 119.8(3) . .
C9 C8 H8 120.1 . .
C7 C8 H8 120.1 . .
C8 C9 C10 120.7(3) . .
C8 C9 H9 119.7 . .
C10 C9 H9 119.7 . .
C9 C10 C11 120.3(3) . .
C9 C10 H10 119.8 . .
C11 C10 H10 119.8 . .
O6 C11 C10 124.5(3) . .
O6 C11 C12 115.6(3) . .
C10 C11 C12 119.9(3) . .
C7 C12 C11 118.5(3) . .
C7 C12 C13 121.7(3) . .
C11 C12 C13 119.5(3) . .
C12 C13 C23 108.9(2) . .
C12 C13 C14 113.1(3) . .
C23 C13 C14 108.3(2) . .
C12 C13 H13 108.8 . .
C23 C13 H13 108.8 . .
C14 C13 H13 108.8 . .
C5 C14 C1 118.8(3) . .
C5 C14 C13 121.6(3) . .
C1 C14 C13 119.5(3) . .
O2 C15 C16 108.3(3) . .
O2 C15 H15A 110.0 . .
C16 C15 H15A 110.0 . .
O2 C15 H15B 110.0 . .
C16 C15 H15B 110.0 . .
H15A C15 H15B 108.4 . .
O3 C16 C15 108.9(3) . .
O3 C16 H16A 109.9 . .
C15 C16 H16A 109.9 . .
O3 C16 H16B 109.9 . .
C15 C16 H16B 109.9 . .
H16A C16 H16B 108.3 . .
O3 C17 C18 112.0(3) . .
O3 C17 H17A 109.2 . .
C18 C17 H17A 109.2 . .
O3 C17 H17B 109.2 . .
C18 C17 H17B 109.2 . .
H17A C17 H17B 107.9 . .
O4 C18 C17 108.7(3) . .
O4 C18 H18A 110.0 . .
C17 C18 H18A 110.0 . .
O4 C18 H18B 110.0 . .
C17 C18 H18B 110.0 . .
H18A C18 H18B 108.3 . .
O4 C19 C20 105.5(3) . .
O4 C19 H19A 110.6 . .
C20 C19 H19A 110.6 . .
O4 C19 H19B 110.6 . .
C20 C19 H19B 110.6 . .
H19A C19 H19B 108.8 . .
O5 C20 C19 107.5(3) . .
O5 C20 H20A 110.2 . .
C19 C20 H20A 110.2 . .
O5 C20 H20B 110.2 . .
C19 C20 H20B 110.2 . .
H20A C20 H20B 108.5 . .
O5 C21 C22 113.6(3) . .
O5 C21 H21A 108.8 . .
C22 C21 H21A 108.8 . .
O5 C21 H21B 108.8 . .
C22 C21 H21B 108.8 . .
H21A C21 H21B 107.7 . .
O6 C22 C21 109.5(3) . .
O6 C22 H22A 109.8 . .
C21 C22 H22A 109.8 . .
O6 C22 H22B 109.8 . .
C21 C22 H22B 109.8 . .
H22A C22 H22B 108.2 . .
C24 C23 C13 130.0(3) . .
C24 C23 S1 110.6(2) . .
C13 C23 S1 119.1(2) . .
C23 C24 C25 113.4(3) . .
C23 C24 H24 123.3 . .
C25 C24 H24 123.3 . .
C26 C25 C24 113.4(3) . .
C26 C25 H25 123.3 . .
C24 C25 H25 123.3 . .
C25 C26 C26 129.8(3) . 3_757
C25 C26 S1 110.3(2) . .
C26 C26 S1 119.9(3) 3_757 .
C1 O2 C15 118.1(2) . .
C16 O3 C17 114.5(3) . .
C19 O4 C18 114.3(3) . .
C21 O5 C20 113.3(3) . .
C11 O6 C22 117.6(2) . .
C26 S1 C23 92.29(14) . .

loop_
_geom_bond_atom_site_label_1
_geom_bond_atom_site_label_2
_geom_bond_distance
_geom_bond_site_symmetry_2
C1 O2 1.363(4) .
C1 C2 1.388(4) .
C1 C14 1.416(4) .
C2 C3 1.381(5) .
C2 H2 0.9500 .
C3 C4 1.378(5) .
C3 H3 0.9500 .
C4 C5 1.399(5) .
C4 H4 0.9500 .
C5 C14 1.383(4) .
C5 C6 1.486(4) .
C6 O1 1.225(4) .
C6 C7 1.485(4) .
C7 C12 1.388(4) .
C7 C8 1.397(4) .
C8 C9 1.367(5) .
C8 H8 0.9500 .
C9 C10 1.380(5) .
C9 H9 0.9500 .
C10 C11 1.387(4) .
C10 H10 0.9500 .
C11 O6 1.370(4) .
C11 C12 1.410(4) .
C12 C13 1.511(4) .
C13 C23 1.514(4) .
C13 C14 1.520(4) .
C13 H13 1.0000 .
C15 O2 1.438(4) .
C15 C16 1.497(5) .
C15 H15A 0.9900 .
C15 H15B 0.9900 .
C16 O3 1.422(4) .
C16 H16A 0.9900 .
C16 H16B 0.9900 .
C17 O3 1.424(4) .
C17 C18 1.492(5) .
C17 H17A 0.9900 .
C17 H17B 0.9900 .
C18 O4 1.417(4) .
C18 H18A 0.9900 .
C18 H18B 0.9900 .
C19 O4 1.413(4) .
C19 C20 1.521(5) .
C19 H19A 0.9900 .
C19 H19B 0.9900 .
C20 O5 1.407(4) .
C20 H20A 0.9900 .
C20 H20B 0.9900 .
C21 O5 1.396(4) .
C21 C22 1.495(5) .
C21 H21A 0.9900 .
C21 H21B 0.9900 .
C22 O6 1.428(4) .
C22 H22A 0.9900 .
C22 H22B 0.9900 .
C23 C24 1.351(4) .
C23 S1 1.734(3) .
C24 C25 1.420(4) .
C24 H24 0.9500 .
C25 C26 1.361(4) .
C25 H25 0.9500 .
C26 C26 1.454(6) 3_757
C26 S1 1.728(3) .
